data_7021222
loop_
_publ_author_name
'Barszcz, Barbara'
'Masternak, Joanna'
'Sawka-Dobrowolska, Wanda'

_publ_section_title
;
 Assembling novel Cd(ii) complexes with multidentate nitrogen donor
 ligands obtained in situ from the system: zerovalent copper, cadmium
 oxide, 1-hydroxymethyl-3,5-dimethylpyrazole and ammonium thiocyanate.
;
_journal_issue 17
_journal_name_full 'Dalton transactions (Cambridge, England : 2003)'
_journal_page_first 5960
_journal_page_last 5963
_journal_paper_doi 10.1039/c3dt32987a
_journal_volume 42
_journal_year 2013
_chemical_formula_sum 'C20 H26 Cd N9 S2'
_chemical_formula_weight 569.05
_chemical_name_common
;((tris(3,5-dimethylpyrazol-1-ylmethyl)amine)-
bis(thiocyanato)cadmium(ii))
;
_chemical_name_systematic
;
[(tris(3,5-dimethylpyrazol-1-ylmethyl)amine)-bis(thiocyanato)cadmium(II)]
;
_space_group_IT_number 2
_symmetry_cell_setting triclinic
_symmetry_space_group_name_Hall '-P 1'
_symmetry_space_group_name_H-M 'P -1'
_atom_sites_solution_hydrogens geom
_atom_sites_solution_primary direct
_atom_sites_solution_secondary difmap
_audit_creation_method SHELXL-97
_cell_angle_alpha 79.22(2)
_cell_angle_beta 89.42(2)
_cell_angle_gamma 84.370(10)
_cell_formula_units_Z 2
_cell_length_a 8.274(2)
_cell_length_b 8.407(2)
_cell_length_c 17.567(3)
_cell_measurement_temperature 100(2)
_cell_measurement_theta_max 28.50
_cell_measurement_theta_min 0.995
_cell_volume 1194.6(5)
_computing_cell_refinement
;
CrysAlis RED Oxford Diffraction Ltd., version 1.171.13
;
_computing_data_collection
;
CrysAlis CCD Oxford Diffraction Ltd., version 1.171.13
;
_computing_data_reduction
;
CrysAlis RED Oxford Diffraction Ltd., version 1.171.13
;
_computing_molecular_graphics 'SHELXTL-NT V5.1, Bruker AXS,1999'
_computing_publication_material 'SHELXL-97 (Sheldrick, 1997)'
_computing_structure_refinement 'SHELXL-97 (Sheldrick, 1997)'
_computing_structure_solution 'SHELXS-97 (Sheldrick, 1990)'
_diffrn_ambient_temperature 100(2)
_diffrn_measured_fraction_theta_full 0.995
_diffrn_measured_fraction_theta_max 0.995
_diffrn_measurement_device_type 'KM4 CCD kappa-geometry diffractometer'
_diffrn_measurement_method /w
_diffrn_radiation_monochromator graphite
_diffrn_radiation_source 'fine-focus sealed tube'
_diffrn_radiation_type MoK\a
_diffrn_radiation_wavelength 0.71073
_diffrn_reflns_av_R_equivalents 0.0450
_diffrn_reflns_av_sigmaI/netI 0.0363
_diffrn_reflns_limit_h_max 10
_diffrn_reflns_limit_h_min -11
_diffrn_reflns_limit_k_max 10
_diffrn_reflns_limit_k_min -11
_diffrn_reflns_limit_l_max 23
_diffrn_reflns_limit_l_min -23
_diffrn_reflns_number 17515
_diffrn_reflns_theta_full 28.50
_diffrn_reflns_theta_max 28.50
_diffrn_reflns_theta_min 4.73
_exptl_absorpt_coefficient_mu 1.116
_exptl_absorpt_correction_T_max 0.92
_exptl_absorpt_correction_T_min 0.81
_exptl_absorpt_correction_type numerical
_exptl_absorpt_process_details CrysAlis
_exptl_crystal_colour green
_exptl_crystal_density_diffrn 1.585
_exptl_crystal_density_method 'not measured'
_exptl_crystal_description column
_exptl_crystal_F_000 578
_exptl_crystal_size_max 0.25
_exptl_crystal_size_mid 0.25
_exptl_crystal_size_min 0.07
_refine_diff_density_max 0.748
_refine_diff_density_min -0.400
_refine_diff_density_rms 0.048
_refine_ls_extinction_method none
_refine_ls_goodness_of_fit_ref 0.996
_refine_ls_hydrogen_treatment constr
_refine_ls_matrix_type full
_refine_ls_number_parameters 295
_refine_ls_number_reflns 6021
_refine_ls_number_restraints 0
_refine_ls_restrained_S_all 0.996
_refine_ls_R_factor_all 0.0533
_refine_ls_R_factor_gt 0.0446
_refine_ls_shift/su_max 0.000
_refine_ls_shift/su_mean 0.000
_refine_ls_structure_factor_coef Fsqd
_refine_ls_weighting_details 'calc w=1/[\s^2^(Fo^2^)+(0.0998P)^2^+0.0000P] where P=(Fo^2^+2Fc^2^)/3'
_refine_ls_weighting_scheme calc
_refine_ls_wR_factor_gt 0.1061
_refine_ls_wR_factor_ref 0.1000
_reflns_number_gt 5085
_reflns_number_total 6021
_reflns_threshold_expression >2sigma(I)
_cod_data_source_file c3dt32987a.txt
_cod_data_source_block (5)
_cod_original_cell_volume 1194.5(5)
_cod_original_sg_symbol_H-M P-1
_cod_database_code 7021222

loop_
_symmetry_equiv_pos_as_xyz
'x, y, z'
'-x, -y, -z'

loop_
_atom_site_label
_atom_site_type_symbol
_atom_site_fract_x
_atom_site_fract_y
_atom_site_fract_z
_atom_site_U_iso_or_equiv
_atom_site_adp_type
_atom_site_occupancy
_atom_site_symmetry_multiplicity
_atom_site_calc_flag
_atom_site_refinement_flags
Cd Cd 0.04516(2) 0.37753(2) 0.251147(11) 0.02214(9) Uani 1 1 d .
S1 S -0.33571(12) 0.77303(11) 0.09327(5) 0.0372(2) Uani 1 1 d .
S2 S -0.31720(10) 0.04530(10) 0.44470(4) 0.02765(17) Uani 1 1 d .
N4 N -0.1488(4) 0.5068(4) 0.17422(18) 0.0345(6) Uani 1 1 d .
N5 N -0.1086(3) 0.2257(3) 0.34523(16) 0.0297(6) Uani 1 1 d .
C11 C -0.2265(4) 0.6185(4) 0.14020(18) 0.0278(6) Uani 1 1 d .
C12 C -0.1942(4) 0.1501(4) 0.38674(17) 0.0232(6) Uani 1 1 d .
N1 N 0.1413(3) 0.1310(3) 0.21590(14) 0.0208(5) Uani 1 1 d .
N2 N 0.2516(3) 0.0369(3) 0.26642(14) 0.0199(5) Uani 1 1 d .
C3 C 0.3195(4) -0.0916(3) 0.23717(17) 0.0232(6) Uani 1 1 d .
C4 C 0.2540(4) -0.0774(4) 0.16483(17) 0.0255(6) Uani 1 1 d .
H4 H 0.2771 -0.1473 0.1300 0.031 Uiso 1 1 calc R
C5 C 0.1448(4) 0.0638(4) 0.15354(17) 0.0233(6) Uani 1 1 d .
C23 C 0.4382(4) -0.2191(4) 0.28157(19) 0.0279(6) Uani 1 1 d .
H231 H 0.5235 -0.1684 0.3015 0.042 Uiso 1 1 calc R
H232 H 0.4835 -0.2896 0.2480 0.042 Uiso 1 1 calc R
H233 H 0.3840 -0.2815 0.3238 0.042 Uiso 1 1 calc R
C25 C 0.0416(4) 0.1373(4) 0.08462(18) 0.0314(7) Uani 1 1 d .
H251 H -0.0225 0.2324 0.0948 0.047 Uiso 1 1 calc R
H252 H -0.0288 0.0598 0.0739 0.047 Uiso 1 1 calc R
H253 H 0.1096 0.1671 0.0407 0.047 Uiso 1 1 calc R
N3 N 0.2777(3) 0.2475(3) 0.33756(13) 0.0190(5) Uani 1 1 d .
N23 N 0.1890(3) 0.4627(3) 0.40366(14) 0.0208(5) Uani 1 1 d .
N13 N 0.0877(3) 0.5340(3) 0.34334(14) 0.0220(5) Uani 1 1 d .
C53 C 0.1933(4) 0.5591(4) 0.45752(16) 0.0219(6) Uani 1 1 d .
C43 C 0.0975(4) 0.6996(4) 0.42882(18) 0.0247(6) Uani 1 1 d .
H43 H 0.0783 0.7903 0.4521 0.030 Uiso 1 1 calc R
C33 C 0.0342(4) 0.6808(3) 0.35792(17) 0.0225(6) Uani 1 1 d .
C35 C 0.2846(4) 0.5065(4) 0.53192(18) 0.0287(6) Uani 1 1 d .
H351 H 0.2112 0.4685 0.5724 0.043 Uiso 1 1 calc R
H352 H 0.3346 0.5968 0.5444 0.043 Uiso 1 1 calc R
H353 H 0.3668 0.4203 0.5270 0.043 Uiso 1 1 calc R
C331 C -0.0765(4) 0.7946(4) 0.30261(19) 0.0279(6) Uani 1 1 d .
H133 H -0.0242 0.8907 0.2827 0.042 Uiso 1 1 calc R
H333 H -0.1027 0.7429 0.2606 0.042 Uiso 1 1 calc R
C16 C 0.2718(4) 0.0721(3) 0.34272(16) 0.0216(5) Uani 1 1 d .
H161 H 0.3715 0.0140 0.3661 0.026 Uiso 1 1 calc R
H162 H 0.1819 0.0361 0.3752 0.026 Uiso 1 1 calc R
C17 C 0.2468(4) 0.2914(3) 0.41290(16) 0.0221(6) Uani 1 1 d .
H171 H 0.3459 0.2695 0.4437 0.027 Uiso 1 1 calc R
H172 H 0.1661 0.2261 0.4400 0.027 Uiso 1 1 calc R
N11 N 0.2858(3) 0.4586(3) 0.18340(15) 0.0249(5) Uani 1 1 d .
N12 N 0.4095(3) 0.3470(3) 0.21769(14) 0.0242(5) Uani 1 1 d .
C13 C 0.3049(4) 0.4640(4) 0.10791(18) 0.0289(6) Uani 1 1 d .
C14 C 0.4383(4) 0.3591(4) 0.09377(19) 0.0306(7) Uani 1 1 d .
H14 H 0.4765 0.3428 0.0456 0.037 Uiso 1 1 calc R
C15 C 0.5019(4) 0.2849(4) 0.16427(18) 0.0267(6) Uani 1 1 d .
C31 C 0.1954(4) 0.5730(4) 0.0511(2) 0.0357(7) Uani 1 1 d .
H311 H 0.1019 0.6129 0.0772 0.054 Uiso 1 1 calc R
H312 H 0.1615 0.5141 0.0132 0.054 Uiso 1 1 calc R
H313 H 0.2514 0.6628 0.0259 0.054 Uiso 1 1 calc R
C51 C 0.6425(4) 0.1610(4) 0.1851(2) 0.0319(7) Uani 1 1 d .
H511 H 0.7274 0.2088 0.2071 0.048 Uiso 1 1 calc R
H512 H 0.6817 0.1227 0.1395 0.048 Uiso 1 1 calc R
H513 H 0.6094 0.0715 0.2223 0.048 Uiso 1 1 calc R
C18 C 0.4244(4) 0.3122(4) 0.30093(17) 0.0252(6) Uani 1 1 d .
H181 H 0.4427 0.4110 0.3192 0.030 Uiso 1 1 calc R
H182 H 0.5175 0.2334 0.3160 0.030 Uiso 1 1 calc R

loop_
_atom_site_aniso_label
_atom_site_aniso_U_11
_atom_site_aniso_U_22
_atom_site_aniso_U_33
_atom_site_aniso_U_23
_atom_site_aniso_U_13
_atom_site_aniso_U_12
Cd 0.02343(13) 0.02219(13) 0.02074(13) -0.00377(8) 0.00064(8) -0.00245(8)
S1 0.0411(5) 0.0355(4) 0.0309(4) -0.0017(4) -0.0013(3) 0.0076(4)
S2 0.0307(4) 0.0296(4) 0.0206(4) 0.0030(3) 0.0007(3) -0.0076(3)
N4 0.0343(16) 0.0353(15) 0.0342(16) -0.0066(13) -0.0031(12) -0.0041(12)
N5 0.0290(14) 0.0329(14) 0.0297(14) -0.0102(12) 0.0067(11) -0.0079(11)
C11 0.0275(16) 0.0338(16) 0.0238(15) -0.0097(13) 0.0021(11) -0.0031(12)
C12 0.0241(14) 0.0231(14) 0.0235(14) -0.0070(12) -0.0012(11) -0.0030(11)
N1 0.0206(12) 0.0230(12) 0.0179(11) -0.0012(9) 0.0003(8) -0.0021(9)
N2 0.0222(12) 0.0183(11) 0.0184(11) -0.0023(9) -0.0019(8) -0.0003(9)
C3 0.0229(14) 0.0216(13) 0.0254(14) -0.0042(11) 0.0041(10) -0.0046(10)
C4 0.0300(16) 0.0258(14) 0.0229(14) -0.0105(12) 0.0045(11) -0.0031(11)
C5 0.0211(14) 0.0290(15) 0.0201(14) -0.0039(12) 0.0005(10) -0.0062(11)
C23 0.0274(16) 0.0239(14) 0.0307(16) -0.0018(13) 0.0041(12) -0.0006(11)
C25 0.0302(17) 0.0422(18) 0.0212(15) -0.0043(14) -0.0027(12) -0.0036(13)
N3 0.0254(12) 0.0157(10) 0.0154(11) -0.0013(9) 0.0001(8) -0.0022(8)
N23 0.0284(13) 0.0172(11) 0.0166(11) -0.0023(9) 0.0010(9) -0.0028(9)
N13 0.0242(12) 0.0220(12) 0.0192(12) -0.0022(9) -0.0005(9) -0.0028(9)
C53 0.0244(14) 0.0264(14) 0.0166(13) -0.0055(11) 0.0049(10) -0.0084(11)
C43 0.0258(15) 0.0214(13) 0.0283(15) -0.0073(12) 0.0064(11) -0.0052(11)
C33 0.0233(14) 0.0197(13) 0.0242(14) -0.0028(11) 0.0044(11) -0.0028(10)
C35 0.0315(16) 0.0354(16) 0.0198(14) -0.0057(13) 0.0005(11) -0.0057(13)
C331 0.0256(15) 0.0252(14) 0.0304(16) -0.0009(13) -0.0015(12) 0.0018(11)
C16 0.0284(15) 0.0175(13) 0.0186(13) -0.0023(11) -0.0029(10) -0.0021(10)
C17 0.0306(15) 0.0184(13) 0.0163(13) -0.0012(10) -0.0008(10) -0.0009(10)
N11 0.0272(13) 0.0259(12) 0.0204(12) -0.0009(10) 0.0008(9) -0.0030(10)
N12 0.0265(13) 0.0242(12) 0.0206(12) -0.0019(10) -0.0005(9) -0.0006(9)
C13 0.0326(17) 0.0305(16) 0.0233(15) -0.0015(13) 0.0005(12) -0.0089(12)
C14 0.0319(17) 0.0369(17) 0.0243(15) -0.0053(13) 0.0055(12) -0.0110(13)
C15 0.0245(15) 0.0291(15) 0.0288(16) -0.0083(13) 0.0055(11) -0.0093(12)
C31 0.0390(19) 0.0396(18) 0.0256(16) 0.0026(14) -0.0024(13) -0.0057(15)
C51 0.0294(17) 0.0317(16) 0.0368(18) -0.0111(14) 0.0035(13) -0.0048(13)
C18 0.0260(15) 0.0263(14) 0.0221(14) -0.0020(12) -0.0035(11) -0.0019(11)

loop_
_atom_type_symbol
_atom_type_description
_atom_type_scat_dispersion_real
_atom_type_scat_dispersion_imag
_atom_type_scat_source
C C 0.0033 0.0016 'International Tables Vol C Tables 4.2.6.8 and 6.1.1.4'
H H 0.0000 0.0000 'International Tables Vol C Tables 4.2.6.8 and 6.1.1.4'
Cd Cd -0.8075 1.2024 'International Tables Vol C Tables 4.2.6.8 and 6.1.1.4'
N N 0.0061 0.0033 'International Tables Vol C Tables 4.2.6.8 and 6.1.1.4'
S S 0.1246 0.1234 'International Tables Vol C Tables 4.2.6.8 and 6.1.1.4'

loop_
_geom_angle_atom_site_label_1
_geom_angle_atom_site_label_2
_geom_angle_atom_site_label_3
_geom_angle
N4 Cd N13 107.63(10)
N4 Cd N5 99.78(11)
N13 Cd N5 86.34(9)
N4 Cd N1 111.75(10)
N13 Cd N1 140.62(9)
N5 Cd N1 86.88(9)
N4 Cd N11 102.87(10)
N13 Cd N11 91.10(9)
N5 Cd N11 156.89(10)
N1 Cd N11 80.59(9)
N4 Cd N3 175.89(9)
N13 Cd N3 69.91(8)
N5 Cd N3 83.46(9)
N1 Cd N3 70.79(8)
N11 Cd N3 74.12(8)
C11 N4 Cd 156.5(3)
C12 N5 Cd 174.1(3)
N4 C11 S1 179.5(4)
N5 C12 S2 179.2(3)
C5 N1 N2 105.9(2)
C5 N1 Cd 138.2(2)
N2 N1 Cd 114.45(17)
C3 N2 N1 111.2(2)
C3 N2 C16 128.3(2)
N1 N2 C16 120.1(2)
N2 C3 C4 106.5(3)
N2 C3 C23 122.8(3)
C4 C3 C23 130.7(3)
C3 C4 C5 106.2(3)
C3 C4 H4 126.9
C5 C4 H4 126.9
N1 C5 C4 110.2(3)
N1 C5 C25 120.9(3)
C4 C5 C25 128.9(3)
C3 C23 H231 109.5
C3 C23 H232 109.5
H231 C23 H232 109.5
C3 C23 H233 109.5
H231 C23 H233 109.5
H232 C23 H233 109.5
C5 C25 H251 109.5
C5 C25 H252 109.5
H251 C25 H252 109.5
C5 C25 H253 109.5
H251 C25 H253 109.5
H252 C25 H253 109.5
C17 N3 C16 110.2(2)
C17 N3 C18 112.6(2)
C16 N3 C18 114.9(2)
C17 N3 Cd 107.13(17)
C16 N3 Cd 105.00(17)
C18 N3 Cd 106.27(16)
N13 N23 C53 111.3(2)
N13 N23 C17 120.0(2)
C53 N23 C17 127.1(2)
C33 N13 N23 105.8(2)
C33 N13 Cd 137.8(2)
N23 N13 Cd 116.35(17)
N23 C53 C43 106.1(3)
N23 C53 C35 122.7(3)
C43 C53 C35 131.2(3)
C53 C43 C33 107.0(3)
C53 C43 H43 126.5
C33 C43 H43 126.5
N13 C33 C43 109.7(3)
N13 C33 C331 120.5(3)
C43 C33 C331 129.8(3)
C53 C35 H351 109.5
C53 C35 H352 109.5
H351 C35 H352 109.5
C53 C35 H353 109.5
H351 C35 H353 109.5
H352 C35 H353 109.5
C33 C331 H133 109.5
C33 C331 H333 109.5
H133 C331 H333 109.5
N2 C16 N3 109.8(2)
N2 C16 H161 109.7
N3 C16 H161 109.7
N2 C16 H162 109.7
N3 C16 H162 109.7
H161 C16 H162 108.2
N3 C17 N23 110.1(2)
N3 C17 H171 109.6
N23 C17 H171 109.6
N3 C17 H172 109.6
N23 C17 H172 109.6
H171 C17 H172 108.2
C13 N11 N12 104.7(3)
C13 N11 Cd 123.0(2)
N12 N11 Cd 104.90(17)
C15 N12 N11 111.6(2)
C15 N12 C18 129.4(3)
N11 N12 C18 119.1(2)
N11 C13 C14 110.8(3)
N11 C13 C31 121.0(3)
C14 C13 C31 128.2(3)
C15 C14 C13 106.7(3)
C15 C14 H14 126.6
C13 C14 H14 126.6
N12 C15 C14 106.2(3)
N12 C15 C51 122.9(3)
C14 C15 C51 130.9(3)
C13 C31 H311 109.5
C13 C31 H312 109.5
H311 C31 H312 109.5
C13 C31 H313 109.5
H311 C31 H313 109.5
H312 C31 H313 109.5
C15 C51 H511 109.5
C15 C51 H512 109.5
H511 C51 H512 109.5
C15 C51 H513 109.5
H511 C51 H513 109.5
H512 C51 H513 109.5
N12 C18 N3 111.5(2)
N12 C18 H181 109.3
N3 C18 H181 109.3
N12 C18 H182 109.3
N3 C18 H182 109.3
H181 C18 H182 108.0

loop_
_geom_bond_atom_site_label_1
_geom_bond_atom_site_label_2
_geom_bond_distance
Cd N4 2.176(3)
Cd N13 2.319(2)
Cd N5 2.338(3)
Cd N1 2.336(2)
Cd N11 2.400(3)
Cd N3 2.495(2)
S1 C11 1.603(3)
S2 C12 1.633(3)
N4 C11 1.154(5)
N5 C12 1.158(4)
N1 C5 1.322(4)
N1 N2 1.363(3)
N2 C3 1.353(4)
N2 C16 1.440(3)
C3 C4 1.366(4)
C3 C23 1.489(4)
C4 C5 1.403(4)
C4 H4 0.9300
C5 C25 1.488(4)
C23 H231 0.9600
C23 H232 0.9600
C23 H233 0.9600
C25 H251 0.9600
C25 H252 0.9600
C25 H253 0.9600
N3 C17 1.453(3)
N3 C16 1.466(3)
N3 C18 1.472(4)
N23 N13 1.366(3)
N23 C53 1.359(4)
N23 C17 1.452(4)
N13 C33 1.339(4)
C53 C43 1.371(4)
C53 C35 1.487(4)
C43 C33 1.398(4)
C43 H43 0.9300
C33 C331 1.482(4)
C35 H351 0.9600
C35 H352 0.9600
C35 H353 0.9600
C331 H133 0.9600
C331 H333 0.9600
C16 H161 0.9700
C16 H162 0.9700
C17 H171 0.9700
C17 H172 0.9700
N11 C13 1.327(4)
N11 N12 1.380(3)
N12 C15 1.352(4)
N12 C18 1.441(4)
C13 C14 1.394(5)
C13 C31 1.473(5)
C14 C15 1.364(5)
C14 H14 0.9300
C15 C51 1.483(5)
C31 H311 0.9600
C31 H312 0.9600
C31 H313 0.9600
C51 H511 0.9600
C51 H512 0.9600
C51 H513 0.9600
C18 H181 0.9700
C18 H182 0.9700
